data_7009493
loop_
_publ_author_name
'Davies, John E.'
'Mays, Martin J.'
'Raithby, Paul R.'
'Shields, Gregory P.'
'Tompkin, Peter K.'
'Woods, Anthony D.'

_publ_section_title
;
 The preparation of [M2Cp2(CO)4(\m-\h2-PE)] (E&#x2005;=&#x2005;As or
 Sb), the first complexes with naked heterodiatomic Group 15 ligands,
 and of their adducts with W(CO)5
;
_journal_issue 12
_journal_name_full 'Journal of the Chemical Society, Dalton Transactions'
_journal_page_first 1925
_journal_paper_doi 10.1039/b001409p
_journal_year 2000
_chemical_formula_sum 'C19 H10 Mo2 O9 P Sb W'
_chemical_formula_weight 910.72
_chemical_name_systematic
;
 ?
;
_space_group_IT_number 2
_symmetry_cell_setting triclinic
_symmetry_space_group_name_Hall '-P 1'
_symmetry_space_group_name_H-M 'P -1'
_atom_sites_solution_hydrogens geom
_atom_sites_solution_primary direct
_atom_sites_solution_secondary difmap
_audit_creation_method SHELXL
_cell_angle_alpha 97.85(3)
_cell_angle_beta 96.34(2)
_cell_angle_gamma 118.86(2)
_cell_formula_units_Z 4
_cell_length_a 15.974(5)
_cell_length_b 16.236(8)
_cell_length_c 10.623(2)
_cell_measurement_reflns_used 25
_cell_measurement_temperature 150(2)
_cell_volume 2340.4(16)
_computing_cell_refinement 'Rigaku software'
_computing_data_collection 'Rigaku software'
_computing_data_reduction TeXsan
_computing_molecular_graphics SHELXTL-PLUS
_computing_publication_material 'SHELXL-93 (Sheldrick, 1993)'
_computing_structure_refinement 'SHELXL-93 (Sheldrick, 1993)'
_computing_structure_solution 'SIR 92'
_diffrn_ambient_temperature 150(2)
_diffrn_measurement_device AFC7R
_diffrn_measurement_method '\w/2\q scans'
_diffrn_radiation_monochromator graphite
_diffrn_radiation_source 'normal-focus rotating anode'
_diffrn_radiation_type MoK\a
_diffrn_radiation_wavelength 0.71069
_diffrn_reflns_av_R_equivalents 0.0301
_diffrn_reflns_av_sigmaI/netI 0.0380
_diffrn_reflns_limit_h_max 18
_diffrn_reflns_limit_h_min 0
_diffrn_reflns_limit_k_max 16
_diffrn_reflns_limit_k_min -19
_diffrn_reflns_limit_l_max 12
_diffrn_reflns_limit_l_min -12
_diffrn_reflns_number 8554
_diffrn_reflns_theta_max 24.99
_diffrn_reflns_theta_min 2.53
_diffrn_standards_decay_% -1.5
_diffrn_standards_interval_count 200
_diffrn_standards_number 3
_exptl_absorpt_coefficient_mu 7.203
_exptl_absorpt_correction_T_max 1.000
_exptl_absorpt_correction_T_min 0.666
_exptl_absorpt_correction_type psi-scan
_exptl_crystal_colour 'v dark'
_exptl_crystal_density_diffrn 2.585
_exptl_crystal_F_000 1680
_exptl_crystal_size_max 0.35
_exptl_crystal_size_mid 0.30
_exptl_crystal_size_min 0.25
_refine_diff_density_max 1.907
_refine_diff_density_min -2.340
_refine_diff_density_rms 0.219
_refine_ls_extinction_method none
_refine_ls_goodness_of_fit_all 1.092
_refine_ls_goodness_of_fit_obs 1.111
_refine_ls_matrix_type full
_refine_ls_number_parameters 595
_refine_ls_number_reflns 8232
_refine_ls_number_restraints 0
_refine_ls_restrained_S_all 1.092
_refine_ls_restrained_S_obs 1.111
_refine_ls_R_factor_all 0.0389
_refine_ls_R_factor_obs 0.0350
_refine_ls_shift/esd_max 0.204
_refine_ls_shift/esd_mean 0.013
_refine_ls_structure_factor_coef Fsqd
_refine_ls_weighting_details 'w=1/[\s^2^(Fo^2^)+(0.0465P)^2^+11.5801P] where P=(Fo^2^+2Fc^2^)/3'
_refine_ls_weighting_scheme calc
_refine_ls_wR_factor_all 0.0922
_refine_ls_wR_factor_obs 0.0896
_reflns_number_observed 7556
_reflns_number_total 8232
_reflns_observed_criterion >2sigma(I)
_cod_data_source_file b001409p.txt
_cod_data_source_block 13
_cod_depositor_comments
;
The following automatic conversions were performed:
'_exptl_absorpt_correction_type' value 'psiscan' changed to 'psi-scan'
according to '/home/saulius/struct/CIF-dictionaries/cif_core.dic'
dictionary named 'cif_core.dic' version 2.4.1 from 2010-06-29.

Automatic conversion script
Id: cif_fix_enum 1527 2010-12-29 10:47:43Z saulius 

The following automatic conversions were performed:

'_refine_ls_weighting_scheme' value 'calc
w=1/[\s^2^(Fo^2^)+(0.0465P)^2^+11.5801P] where P=(Fo^2^+2Fc^2^)/3'
was changed to 'calc'. New tag '_refine_ls_weighting_details' was
created. The value of the new tag was set to
'w=1/[\s^2^(Fo^2^)+(0.0465P)^2^+11.5801P] where P=(Fo^2^+2Fc^2^)/3'.

Automatic conversion script
Id: cif_fix_values 3143 2015-03-26 13:38:13Z robertas 
;
_cod_original_cell_volume 2340.4(14)
_cod_original_sg_symbol_H-M P-1
_cod_database_code 7009493

loop_
_symmetry_equiv_pos_as_xyz
'x, y, z'
'-x, -y, -z'

loop_
_atom_site_aniso_label
_atom_site_aniso_U_11
_atom_site_aniso_U_22
_atom_site_aniso_U_33
_atom_site_aniso_U_23
_atom_site_aniso_U_13
_atom_site_aniso_U_12
W1 0.01190(15) 0.0179(2) 0.0202(2) 0.00565(11) 0.00581(11) 0.00843(12)
Sb1 0.0215(3) 0.0161(2) 0.0229(3) 0.0045(2) 0.0072(2) 0.0089(2)
Mo1 0.0111(3) 0.0204(3) 0.0145(3) 0.0044(2) 0.0020(2) 0.0057(3)
Mo2 0.0124(3) 0.0190(3) 0.0137(3) 0.0028(2) 0.0031(2) 0.0085(3)
P1 0.0114(8) 0.0181(9) 0.0177(9) 0.0052(7) 0.0052(7) 0.0076(7)
C1 0.016(4) 0.031(4) 0.018(4) 0.002(3) -0.002(3) 0.008(4)
O1 0.017(3) 0.036(3) 0.031(3) 0.010(3) 0.003(2) 0.001(3)
O2 0.065(5) 0.039(4) 0.020(3) -0.001(3) 0.013(3) 0.018(3)
C2 0.018(4) 0.027(4) 0.028(4) 0.008(3) 0.001(3) 0.005(3)
O3 0.037(3) 0.019(3) 0.029(3) 0.001(2) -0.003(3) 0.005(3)
C3 0.017(4) 0.026(4) 0.017(4) -0.002(3) 0.000(3) 0.009(3)
C4 0.028(5) 0.024(4) 0.024(4) 0.003(3) 0.008(3) 0.011(3)
O4 0.020(3) 0.063(4) 0.042(4) 0.015(3) 0.002(3) 0.027(3)
C5 0.017(4) 0.024(4) 0.027(4) 0.007(3) 0.006(3) 0.009(3)
O5 0.041(4) 0.051(4) 0.023(3) 0.000(3) 0.000(3) 0.031(3)
C6 0.018(4) 0.017(4) 0.016(3) 0.005(3) 0.003(3) 0.008(3)
O6 0.034(3) 0.022(3) 0.029(3) 0.002(2) -0.002(2) 0.016(3)
O7 0.020(3) 0.033(3) 0.057(4) 0.016(3) 0.025(3) 0.011(3)
C7 0.029(5) 0.021(4) 0.035(4) 0.007(3) 0.009(4) 0.016(4)
C8 0.028(4) 0.028(4) 0.028(4) 0.007(3) 0.004(4) 0.013(4)
O8 0.048(4) 0.046(4) 0.031(4) 0.008(3) -0.014(3) 0.018(3)
C9 0.022(4) 0.024(4) 0.028(4) 0.009(3) 0.012(3) 0.011(3)
O9 0.041(4) 0.030(3) 0.058(4) 0.018(3) 0.022(3) 0.025(3)
C10 0.018(4) 0.048(5) 0.039(5) 0.021(4) 0.008(3) 0.022(4)
C11 0.018(4) 0.040(5) 0.034(5) 0.010(4) -0.004(3) 0.013(4)
C12 0.034(5) 0.036(5) 0.028(4) 0.019(4) 0.007(4) 0.017(4)
C13 0.027(4) 0.030(4) 0.030(4) 0.013(3) 0.004(3) 0.018(4)
C14 0.027(4) 0.030(4) 0.038(5) 0.014(4) 0.010(4) 0.022(4)
C15 0.018(4) 0.034(4) 0.021(4) 0.004(3) 0.012(3) 0.015(3)
C16 0.028(4) 0.036(5) 0.022(4) 0.001(3) 0.017(3) 0.019(4)
C17 0.029(4) 0.052(6) 0.015(4) 0.002(4) 0.008(3) 0.021(4)
C18 0.029(4) 0.043(5) 0.022(4) 0.018(4) 0.013(3) 0.018(4)
C19 0.020(4) 0.023(4) 0.025(4) 0.011(3) 0.014(3) 0.008(3)
W1' 0.01242(15) 0.0207(2) 0.01302(14) 0.00550(11) 0.00500(11) 0.00893(12)
Sb1' 0.0151(2) 0.0180(2) 0.0163(2) 0.0054(2) 0.0032(2) 0.0099(2)
Mo1' 0.0156(3) 0.0166(3) 0.0145(3) 0.0059(2) 0.0066(2) 0.0085(2)
Mo2' 0.0122(3) 0.0242(3) 0.0156(3) 0.0081(2) 0.0060(2) 0.0106(3)
P1' 0.0142(9) 0.0211(9) 0.0145(8) 0.0062(7) 0.0058(7) 0.0105(8)
O1' 0.036(3) 0.029(3) 0.017(3) 0.005(2) 0.007(2) 0.019(3)
C1' 0.016(4) 0.012(3) 0.027(4) 0.007(3) 0.011(3) 0.004(3)
O2' 0.017(3) 0.055(4) 0.035(3) 0.015(3) 0.012(2) 0.019(3)
C2' 0.027(5) 0.023(4) 0.020(4) 0.005(3) 0.003(3) 0.012(3)
C3' 0.020(4) 0.041(5) 0.032(4) 0.012(4) 0.015(3) 0.023(4)
O3' 0.045(4) 0.077(5) 0.031(3) 0.028(3) 0.015(3) 0.046(4)
O4' 0.031(3) 0.031(4) 0.037(3) 0.002(3) -0.010(3) 0.005(3)
C4' 0.013(4) 0.025(4) 0.019(4) 0.006(3) 0.001(3) 0.005(3)
O5' 0.019(3) 0.023(3) 0.047(4) 0.006(3) 0.008(3) 0.007(3)
C5' 0.023(4) 0.025(4) 0.023(4) 0.009(3) 0.008(3) 0.016(4)
C6' 0.017(4) 0.030(4) 0.021(4) 0.007(3) 0.005(3) 0.012(3)
O6' 0.027(3) 0.044(4) 0.042(4) 0.020(3) 0.008(3) 0.023(3)
C7' 0.014(4) 0.018(4) 0.022(4) 0.006(3) 0.000(3) 0.003(3)
O7' 0.043(4) 0.042(3) 0.013(3) 0.004(2) 0.010(2) 0.026(3)
C8' 0.020(4) 0.037(5) 0.027(4) 0.006(4) 0.010(3) 0.011(4)
O8' 0.021(4) 0.069(5) 0.057(5) 0.014(4) 0.008(3) 0.004(4)
C20' 0.016(4) 0.028(4) 0.015(3) 0.005(3) 0.002(3) 0.005(3)
O20' 0.037(3) 0.033(3) 0.042(3) 0.018(3) 0.016(3) 0.026(3)
C10' 0.040(5) 0.019(4) 0.038(5) 0.012(3) 0.020(4) 0.019(4)
C11' 0.028(4) 0.013(4) 0.041(5) 0.009(3) 0.011(4) 0.008(3)
C12' 0.036(5) 0.020(4) 0.029(4) 0.017(3) 0.017(4) 0.009(4)
C13' 0.046(5) 0.023(4) 0.029(4) 0.011(3) 0.003(4) 0.021(4)
C14' 0.036(5) 0.024(4) 0.042(5) 0.016(4) 0.013(4) 0.022(4)
C15' 0.031(5) 0.044(5) 0.026(4) 0.008(4) 0.017(4) 0.023(4)
C16' 0.033(5) 0.055(6) 0.039(5) 0.023(4) 0.026(4) 0.032(5)
C17' 0.012(4) 0.078(7) 0.024(4) 0.017(4) 0.014(3) 0.021(4)
C18' 0.020(4) 0.045(5) 0.037(5) 0.021(4) 0.022(4) 0.012(4)
C19' 0.024(4) 0.043(5) 0.021(4) 0.011(3) 0.010(3) 0.022(4)

loop_
_atom_site_label
_atom_site_type_symbol
_atom_site_fract_x
_atom_site_fract_y
_atom_site_fract_z
_atom_site_U_iso_or_equiv
_atom_site_thermal_displace_type
_atom_site_occupancy
_atom_site_calc_flag
_atom_site_refinement_flags
_atom_site_disorder_group
W1 W 0.56639(2) 0.35187(2) 0.62594(3) 0.01587(8) Uani 1 d . .
Sb1 Sb 0.29970(4) 0.10877(3) 0.70657(5) 0.02017(12) Uani 1 d . .
Mo1 Mo 0.23195(4) 0.22430(4) 0.60373(6) 0.01630(14) Uani 1 d . .
Mo2 Mo 0.32715(4) 0.26333(4) 0.88783(6) 0.01481(13) Uani 1 d . .
P1 P 0.40156(13) 0.27228(13) 0.6889(2) 0.0153(4) Uani 1 d . .
C1 C 0.1174(5) 0.1056(6) 0.6351(7) 0.024(2) Uani 1 d . .
O1 O 0.0471(4) 0.0430(4) 0.6492(6) 0.0333(14) Uani 1 d . .
O2 O 0.2313(5) 0.1035(5) 0.3498(6) 0.045(2) Uani 1 d . .
C2 C 0.2328(6) 0.1438(6) 0.4470(8) 0.027(2) Uani 1 d . .
O3 O 0.4397(4) 0.4801(4) 0.8695(6) 0.0336(14) Uani 1 d . .
C3 C 0.4006(5) 0.4008(6) 0.8752(7) 0.022(2) Uani 1 d . .
C4 C 0.4522(6) 0.2766(6) 0.9696(8) 0.026(2) Uani 1 d . .
O4 O 0.5222(4) 0.2847(5) 1.0263(6) 0.039(2) Uani 1 d . .
C5 C 0.4928(5) 0.2999(6) 0.4367(8) 0.023(2) Uani 1 d . .
O5 O 0.4544(5) 0.2728(5) 0.3308(6) 0.0366(14) Uani 1 d . .
C6 C 0.5592(5) 0.4726(5) 0.6322(7) 0.0174(15) Uani 1 d . .
O6 O 0.5564(4) 0.5426(4) 0.6372(5) 0.0291(13) Uani 1 d . .
O7 O 0.7681(4) 0.4524(4) 0.5385(6) 0.0352(14) Uani 1 d . .
C7 C 0.6932(6) 0.4134(6) 0.5719(8) 0.027(2) Uani 1 d . .
C8 C 0.6456(6) 0.4062(6) 0.8132(8) 0.028(2) Uani 1 d . .
O8 O 0.6922(5) 0.4378(5) 0.9124(6) 0.047(2) Uani 1 d . .
C9 C 0.5652(6) 0.2241(6) 0.6213(8) 0.024(2) Uani 1 d . .
O9 O 0.5625(5) 0.1527(4) 0.6186(7) 0.0380(15) Uani 1 d . .
C10 C 0.1310(6) 0.2896(7) 0.6021(9) 0.032(2) Uani 1 d . .
H10 H 0.0698(6) 0.2644(7) 0.6372(9) 0.038 Uiso 1 calc R .
C11 C 0.1363(6) 0.2601(6) 0.4718(8) 0.032(2) Uani 1 d . .
H11 H 0.0801(6) 0.2140(6) 0.3994(8) 0.039 Uiso 1 calc R .
C12 C 0.2348(6) 0.3194(6) 0.4610(8) 0.031(2) Uani 1 d . .
H12 H 0.2603(6) 0.3209(6) 0.3790(8) 0.037 Uiso 1 calc R .
C13 C 0.2872(6) 0.3832(6) 0.5810(8) 0.027(2) Uani 1 d . .
H13 H 0.3569(6) 0.4364(6) 0.5999(8) 0.032 Uiso 1 calc R .
C14 C 0.2212(6) 0.3646(6) 0.6684(8) 0.027(2) Uani 1 d . .
H14A H 0.2368(6) 0.4015(6) 0.7594(8) 0.033 Uiso 1 calc R .
C15 C 0.1693(5) 0.2205(6) 0.9277(7) 0.023(2) Uani 1 d . .
H15 H 0.1122(5) 0.2087(6) 0.8629(7) 0.027 Uiso 1 calc R .
C16 C 0.2396(6) 0.3093(6) 1.0098(7) 0.027(2) Uani 1 d . .
H16 H 0.2393(6) 0.3712(6) 1.0155(7) 0.033 Uiso 1 calc R .
C17 C 0.3048(6) 0.2945(7) 1.0925(7) 0.032(2) Uani 1 d . .
H17 H 0.3563(6) 0.3429(7) 1.1683(7) 0.038 Uiso 1 calc R .
C18 C 0.2738(6) 0.1952(6) 1.0607(8) 0.029(2) Uani 1 d . .
H18 H 0.3013(6) 0.1619(6) 1.1087(8) 0.035 Uiso 1 calc R .
C19 C 0.1908(5) 0.1495(6) 0.9589(7) 0.022(2) Uani 1 d . .
H19 H 0.1512(5) 0.0788(6) 0.9201(7) 0.027 Uiso 1 calc R .
W1' W 0.86087(2) 0.16449(2) -0.18905(3) 0.01473(8) Uani 1 d . .
Sb1' Sb 0.87271(3) 0.13674(3) 0.22752(4) 0.01563(11) Uani 1 d . .
Mo1' Mo 0.91887(4) 0.33067(4) 0.22820(6) 0.01484(13) Uani 1 d . .
Mo2' Mo 0.71126(4) 0.15759(5) 0.17497(6) 0.01610(14) Uani 1 d . .
P1' P 0.84166(13) 0.19558(13) 0.0418(2) 0.0154(4) Uani 1 d . .
O1' O 0.9453(4) 0.3166(4) 0.5196(5) 0.0266(12) Uani 1 d . .
C1' C 0.9342(5) 0.3167(5) 0.4117(7) 0.019(2) Uani 1 d . .
O2' O 1.1205(4) 0.3472(5) 0.2111(6) 0.0342(14) Uani 1 d . .
C2' C 1.0459(6) 0.3376(6) 0.2183(7) 0.024(2) Uani 1 d . .
C3' C 0.6754(6) 0.1983(6) 0.0183(8) 0.026(2) Uani 1 d . .
O3' O 0.6507(5) 0.2178(5) -0.0727(6) 0.041(2) Uani 1 d . .
O4' O 0.6239(5) -0.0480(4) 0.0023(6) 0.039(2) Uani 1 d . .
C4' C 0.6579(5) 0.0282(6) 0.0634(7) 0.021(2) Uani 1 d . .
O5' O 1.0675(4) 0.3558(4) -0.1073(6) 0.0316(13) Uani 1 d . .
C5' C 0.9946(6) 0.2841(5) -0.1360(7) 0.021(2) Uani 1 d . .
C6' C 0.8145(5) 0.2528(6) -0.2455(7) 0.022(2) Uani 1 d . .
O6' O 0.7919(4) 0.3041(5) -0.2791(6) 0.0344(14) Uani 1 d . .
C7' C 0.8815(5) 0.1312(5) -0.3651(7) 0.020(2) Uani 1 d . .
O7' O 0.8910(4) 0.1058(4) -0.4666(5) 0.0306(13) Uani 1 d . .
C8' C 0.7196(6) 0.0516(6) -0.2480(8) 0.029(2) Uani 1 d . .
O8' O 0.6418(5) -0.0077(6) -0.2854(7) 0.057(2) Uani 1 d . .
C20' C 0.9101(5) 0.0778(6) -0.1300(7) 0.023(2) Uani 1 d . .
O20' O 0.9378(4) 0.0289(4) -0.0988(6) 0.0316(13) Uani 1 d . .
C10' C 0.9079(6) 0.4652(6) 0.3081(8) 0.029(2) Uani 1 d . .
H10' H 0.8949(6) 0.4809(6) 0.3956(8) 0.035 Uiso 1 calc R .
C11' C 1.0017(6) 0.4958(5) 0.2780(8) 0.028(2) Uani 1 d . .
H11' H 1.0657(6) 0.5383(5) 0.3399(8) 0.033 Uiso 1 calc R .
C12' C 0.9888(6) 0.4653(6) 0.1432(8) 0.028(2) Uani 1 d . .
H12' H 1.0420(6) 0.4826(6) 0.0926(8) 0.034 Uiso 1 calc R .
C13' C 0.8868(7) 0.4178(6) 0.0900(8) 0.031(2) Uani 1 d . .
H13' H 0.8561(7) 0.3930(6) -0.0045(8) 0.037 Uiso 1 calc R .
C14' C 0.8371(7) 0.4173(6) 0.1921(8) 0.030(2) Uani 1 d . .
H14' H 0.7654(7) 0.3918(6) 0.1829(8) 0.036 Uiso 1 calc R .
C15' C 0.7078(6) 0.2350(7) 0.3787(8) 0.031(2) Uani 1 d . .
H15' H 0.7621(6) 0.2975(7) 0.4337(8) 0.037 Uiso 1 calc R .
C16' C 0.6324(6) 0.2239(7) 0.2849(9) 0.035(2) Uani 1 d . .
H16' H 0.6229(6) 0.2773(7) 0.2634(9) 0.042 Uiso 1 calc R .
C17' C 0.5675(6) 0.1263(8) 0.2362(8) 0.037(2) Uani 1 d . .
H17' H 0.5028(6) 0.0978(8) 0.1763(8) 0.045 Uiso 1 calc R .
C18' C 0.6033(6) 0.0736(7) 0.3005(8) 0.033(2) Uani 1 d . .
H18' H 0.5684(6) 0.0023(7) 0.2935(8) 0.040 Uiso 1 calc R .
C19' C 0.6909(6) 0.1427(6) 0.3878(7) 0.026(2) Uani 1 d . .
H19' H 0.7306(6) 0.1285(6) 0.4513(7) 0.032 Uiso 1 calc R .

loop_
_atom_type_symbol
_atom_type_description
_atom_type_scat_dispersion_real
_atom_type_scat_dispersion_imag
_atom_type_scat_source
C C 0.0033 0.0016 'International Tables Vol C Tables 4.2.6.8 and 6.1.1.4'
H H 0.0000 0.0000 'International Tables Vol C Tables 4.2.6.8 and 6.1.1.4'
Mo Mo -1.6832 0.6857 'International Tables Vol C Tables 4.2.6.8 and 6.1.1.4'
O O 0.0106 0.0060 'International Tables Vol C Tables 4.2.6.8 and 6.1.1.4'
P P 0.1023 0.0942 'International Tables Vol C Tables 4.2.6.8 and 6.1.1.4'
Sb Sb -0.5866 1.5461 'International Tables Vol C Tables 4.2.6.8 and 6.1.1.4'
W W -0.8490 6.8722 'International Tables Vol C Tables 4.2.6.8 and 6.1.1.4'

loop_
_geom_angle_atom_site_label_1
_geom_angle_atom_site_label_2
_geom_angle_atom_site_label_3
_geom_angle
_geom_angle_site_symmetry_1
_geom_angle_site_symmetry_3
_geom_angle_publ_flag
C7 W1 C6 90.7(3) . . ?
C7 W1 C5 91.3(3) . . ?
C6 W1 C5 90.8(3) . . ?
C7 W1 C8 86.3(3) . . ?
C6 W1 C8 89.4(3) . . ?
C5 W1 C8 177.6(3) . . ?
C7 W1 C9 92.7(3) . . ?
C6 W1 C9 176.5(3) . . ?
C5 W1 C9 88.6(3) . . ?
C8 W1 C9 91.3(3) . . ?
C7 W1 P1 178.4(2) . . ?
C6 W1 P1 88.9(2) . . ?
C5 W1 P1 87.1(2) . . ?
C8 W1 P1 95.3(2) . . ?
C9 W1 P1 87.6(2) . . ?
P1 Sb1 Mo2 58.03(5) . . ?
P1 Sb1 Mo1 54.73(5) . . ?
Mo2 Sb1 Mo1 65.99(3) . . ?
C2 Mo1 C1 88.8(3) . . ?
C2 Mo1 C11 87.6(3) . . ?
C1 Mo1 C11 94.0(3) . . ?
C2 Mo1 C12 82.2(3) . . ?
C1 Mo1 C12 129.3(3) . . ?
C11 Mo1 C12 36.2(3) . . ?
C2 Mo1 C10 122.5(3) . . ?
C1 Mo1 C10 85.8(3) . . ?
C11 Mo1 C10 36.1(3) . . ?
C12 Mo1 C10 59.3(3) . . ?
C2 Mo1 C13 111.6(3) . . ?
C1 Mo1 C13 143.9(3) . . ?
C11 Mo1 C13 59.2(3) . . ?
C12 Mo1 C13 35.1(3) . . ?
C10 Mo1 C13 58.2(3) . . ?
C2 Mo1 C14 140.6(3) . . ?
C1 Mo1 C14 111.6(3) . . ?
C11 Mo1 C14 58.8(3) . . ?
C12 Mo1 C14 58.7(3) . . ?
C10 Mo1 C14 34.1(3) . . ?
C13 Mo1 C14 35.3(3) . . ?
C2 Mo1 P1 89.4(2) . . ?
C1 Mo1 P1 122.6(2) . . ?
C11 Mo1 P1 143.2(2) . . ?
C12 Mo1 P1 107.2(2) . . ?
C10 Mo1 P1 139.3(2) . . ?
C13 Mo1 P1 88.3(2) . . ?
C14 Mo1 P1 105.2(2) . . ?
C2 Mo1 Sb1 76.6(2) . . ?
C1 Mo1 Sb1 70.7(2) . . ?
C11 Mo1 Sb1 158.0(2) . . ?
C12 Mo1 Sb1 150.7(2) . . ?
C10 Mo1 Sb1 150.1(2) . . ?
C13 Mo1 Sb1 141.2(2) . . ?
C14 Mo1 Sb1 141.0(2) . . ?
P1 Mo1 Sb1 53.19(5) . . ?
C2 Mo1 Mo2 130.4(2) . . ?
C1 Mo1 Mo2 87.3(2) . . ?
C11 Mo1 Mo2 142.0(2) . . ?
C12 Mo1 Mo2 134.7(2) . . ?
C10 Mo1 Mo2 106.5(2) . . ?
C13 Mo1 Mo2 99.7(2) . . ?
C14 Mo1 Mo2 85.4(2) . . ?
P1 Mo1 Mo2 53.16(5) . . ?
Sb1 Mo1 Mo2 55.57(3) . . ?
C4 Mo2 C3 88.7(3) . . ?
C4 Mo2 C17 86.6(3) . . ?
C3 Mo2 C17 95.4(3) . . ?
C4 Mo2 C18 82.9(3) . . ?
C3 Mo2 C18 130.9(3) . . ?
C17 Mo2 C18 36.0(3) . . ?
C4 Mo2 C16 121.0(3) . . ?
C3 Mo2 C16 85.5(3) . . ?
C17 Mo2 C16 36.1(3) . . ?
C18 Mo2 C16 59.3(3) . . ?
C4 Mo2 C19 113.2(3) . . ?
C3 Mo2 C19 143.5(3) . . ?
C17 Mo2 C19 59.2(3) . . ?
C18 Mo2 C19 35.2(3) . . ?
C16 Mo2 C19 58.4(3) . . ?
C4 Mo2 C15 141.0(3) . . ?
C3 Mo2 C15 111.0(3) . . ?
C17 Mo2 C15 59.2(3) . . ?
C18 Mo2 C15 58.6(3) . . ?
C16 Mo2 C15 34.9(3) . . ?
C19 Mo2 C15 34.9(3) . . ?
C4 Mo2 P1 81.9(2) . . ?
C3 Mo2 P1 71.7(2) . . ?
C17 Mo2 P1 162.8(2) . . ?
C18 Mo2 P1 152.4(2) . . ?
C16 Mo2 P1 147.7(2) . . ?
C19 Mo2 P1 137.4(2) . . ?
C15 Mo2 P1 135.4(2) . . ?
C4 Mo2 Sb1 87.9(2) . . ?
C3 Mo2 Sb1 125.3(2) . . ?
C17 Mo2 Sb1 138.8(2) . . ?
C18 Mo2 Sb1 102.8(2) . . ?
C16 Mo2 Sb1 140.0(2) . . ?
C19 Mo2 Sb1 86.0(2) . . ?
C15 Mo2 Sb1 105.2(2) . . ?
P1 Mo2 Sb1 53.79(5) . . ?
C4 Mo2 Mo1 131.8(2) . . ?
C3 Mo2 Mo1 85.5(2) . . ?
C17 Mo2 Mo1 141.5(2) . . ?
C18 Mo2 Mo1 133.9(2) . . ?
C16 Mo2 Mo1 106.1(2) . . ?
C19 Mo2 Mo1 98.8(2) . . ?
C15 Mo2 Mo1 84.5(2) . . ?
P1 Mo2 Mo1 50.93(5) . . ?
Sb1 Mo2 Mo1 58.44(3) . . ?
Sb1 P1 Mo1 72.08(6) . . ?
Sb1 P1 Mo2 68.17(6) . . ?
Mo1 P1 Mo2 75.91(6) . . ?
Sb1 P1 W1 130.01(8) . . ?
Mo1 P1 W1 139.46(8) . . ?
Mo2 P1 W1 140.08(8) . . ?
O1 C1 Mo1 172.7(7) . . ?
O2 C2 Mo1 172.8(8) . . ?
O3 C3 Mo2 177.1(7) . . ?
O4 C4 Mo2 174.5(7) . . ?
O5 C5 W1 178.0(7) . . ?
O6 C6 W1 179.0(6) . . ?
O7 C7 W1 177.7(7) . . ?
O8 C8 W1 176.8(8) . . ?
O9 C9 W1 178.6(7) . . ?
C14 C10 C11 109.7(7) . . ?
C14 C10 Mo1 75.4(5) . . ?
C11 C10 Mo1 70.9(5) . . ?
C12 C11 C10 106.3(7) . . ?
C12 C11 Mo1 72.1(5) . . ?
C10 C11 Mo1 73.0(5) . . ?
C13 C12 C11 108.4(8) . . ?
C13 C12 Mo1 74.5(5) . . ?
C11 C12 Mo1 71.7(5) . . ?
C12 C13 C14 108.0(8) . . ?
C12 C13 Mo1 70.4(5) . . ?
C14 C13 Mo1 73.6(5) . . ?
C10 C14 C13 107.5(8) . . ?
C10 C14 Mo1 70.5(5) . . ?
C13 C14 Mo1 71.2(5) . . ?
C16 C15 C19 107.6(7) . . ?
C16 C15 Mo2 70.0(4) . . ?
C19 C15 Mo2 72.1(4) . . ?
C15 C16 C17 108.7(8) . . ?
C15 C16 Mo2 75.1(4) . . ?
C17 C16 Mo2 70.5(4) . . ?
C18 C17 C16 107.3(7) . . ?
C18 C17 Mo2 73.3(4) . . ?
C16 C17 Mo2 73.5(4) . . ?
C19 C18 C17 108.3(7) . . ?
C19 C18 Mo2 74.7(4) . . ?
C17 C18 Mo2 70.7(4) . . ?
C18 C19 C15 108.1(7) . . ?
C18 C19 Mo2 70.2(4) . . ?
C15 C19 Mo2 73.0(4) . . ?
C7' W1' C5' 92.8(3) . . ?
C7' W1' C6' 91.8(3) . . ?
C5' W1' C6' 85.6(3) . . ?
C7' W1' C20' 88.6(3) . . ?
C5' W1' C20' 93.3(3) . . ?
C6' W1' C20' 178.9(3) . . ?
C7' W1' C8' 87.7(3) . . ?
C5' W1' C8' 174.3(3) . . ?
C6' W1' C8' 88.7(3) . . ?
C20' W1' C8' 92.4(3) . . ?
C7' W1' P1' 173.9(2) . . ?
C5' W1' P1' 87.4(2) . . ?
C6' W1' P1' 94.3(2) . . ?
C20' W1' P1' 85.3(2) . . ?
C8' W1' P1' 92.7(2) . . ?
P1' Sb1' Mo2' 57.87(5) . . ?
P1' Sb1' Mo1' 54.08(5) . . ?
Mo2' Sb1' Mo1' 65.82(3) . . ?
C2' Mo1' C1' 89.9(3) . . ?
C2' Mo1' C12' 81.6(3) . . ?
C1' Mo1' C12' 130.1(3) . . ?
C2' Mo1' C11' 88.0(3) . . ?
C1' Mo1' C11' 95.3(3) . . ?
C12' Mo1' C11' 35.8(3) . . ?
C2' Mo1' C10' 122.7(3) . . ?
C1' Mo1' C10' 86.3(3) . . ?
C12' Mo1' C10' 59.4(3) . . ?
C11' Mo1' C10' 35.9(3) . . ?
C2' Mo1' C13' 111.5(3) . . ?
C1' Mo1' C13' 144.2(3) . . ?
C12' Mo1' C13' 35.8(3) . . ?
C11' Mo1' C13' 59.0(3) . . ?
C10' Mo1' C13' 58.2(3) . . ?
C2' Mo1' C14' 140.7(3) . . ?
C1' Mo1' C14' 112.2(3) . . ?
C12' Mo1' C14' 59.2(3) . . ?
C11' Mo1' C14' 59.0(3) . . ?
C10' Mo1' C14' 34.8(3) . . ?
C13' Mo1' C14' 34.8(3) . . ?
C2' Mo1' P1' 88.8(2) . . ?
C1' Mo1' P1' 123.8(2) . . ?
C12' Mo1' P1' 105.2(2) . . ?
C11' Mo1' P1' 140.8(2) . . ?
C10' Mo1' P1' 138.2(2) . . ?
C13' Mo1' P1' 86.3(2) . . ?
C14' Mo1' P1' 103.3(2) . . ?
C2' Mo1' Sb1' 77.7(2) . . ?
C1' Mo1' Sb1' 71.6(2) . . ?
C12' Mo1' Sb1' 150.0(2) . . ?
C11' Mo1' Sb1' 160.3(2) . . ?
C10' Mo1' Sb1' 150.5(2) . . ?
C13' Mo1' Sb1' 139.1(2) . . ?
C14' Mo1' Sb1' 139.1(2) . . ?
P1' Mo1' Sb1' 53.36(5) . . ?
C2' Mo1' Mo2' 130.9(2) . . ?
C1' Mo1' Mo2' 88.6(2) . . ?
C12' Mo1' Mo2' 132.8(2) . . ?
C11' Mo1' Mo2' 141.0(2) . . ?
C10' Mo1' Mo2' 106.2(2) . . ?
C13' Mo1' Mo2' 97.2(2) . . ?
C14' Mo1' Mo2' 83.6(2) . . ?
P1' Mo1' Mo2' 53.22(5) . . ?
Sb1' Mo1' Mo2' 55.54(3) . . ?
C4' Mo2' C3' 87.7(3) . . ?
C4' Mo2' C17' 95.3(3) . . ?
C3' Mo2' C17' 90.8(3) . . ?
C4' Mo2' C18' 83.7(3) . . ?
C3' Mo2' C18' 124.6(3) . . ?
C17' Mo2' C18' 36.4(3) . . ?
C4' Mo2' C16' 129.9(3) . . ?
C3' Mo2' C16' 87.9(3) . . ?
C17' Mo2' C16' 35.0(3) . . ?
C18' Mo2' C16' 59.1(3) . . ?
C4' Mo2' C19' 109.4(3) . . ?
C3' Mo2' C19' 145.7(3) . . ?
C17' Mo2' C19' 59.0(3) . . ?
C18' Mo2' C19' 35.2(3) . . ?
C16' Mo2' C19' 58.2(3) . . ?
C4' Mo2' C15' 141.6(3) . . ?
C3' Mo2' C15' 117.1(3) . . ?
C17' Mo2' C15' 58.1(3) . . ?
C18' Mo2' C15' 58.4(3) . . ?
C16' Mo2' C15' 34.6(3) . . ?
C19' Mo2' C15' 34.7(3) . . ?
C4' Mo2' P1' 80.7(2) . . ?
C3' Mo2' P1' 71.1(2) . . ?
C17' Mo2' P1' 161.5(2) . . ?
C18' Mo2' P1' 157.4(2) . . ?
C16' Mo2' P1' 142.9(2) . . ?
C19' Mo2' P1' 139.3(2) . . ?
C15' Mo2' P1' 133.2(2) . . ?
C4' Mo2' Sb1' 81.4(2) . . ?
C3' Mo2' Sb1' 124.9(2) . . ?
C17' Mo2' Sb1' 143.7(2) . . ?
C18' Mo2' Sb1' 107.6(2) . . ?
C16' Mo2' Sb1' 138.2(2) . . ?
C19' Mo2' Sb1' 87.8(2) . . ?
C15' Mo2' Sb1' 103.6(2) . . ?
P1' Mo2' Sb1' 53.96(5) . . ?
C4' Mo2' Mo1' 128.6(2) . . ?
C3' Mo2' Mo1' 90.3(2) . . ?
C17' Mo2' Mo1' 136.1(3) . . ?
C18' Mo2' Mo1' 135.7(2) . . ?
C16' Mo2' Mo1' 101.2(2) . . ?
C19' Mo2' Mo1' 100.5(2) . . ?
C15' Mo2' Mo1' 82.7(2) . . ?
P1' Mo2' Mo1' 50.52(5) . . ?
Sb1' Mo2' Mo1' 58.64(4) . . ?
Sb1' P1' Mo1' 72.56(6) . . ?
Sb1' P1' W1' 131.97(8) . . ?
Mo1' P1' W1' 136.89(8) . . ?
Sb1' P1' Mo2' 68.17(5) . . ?
Mo1' P1' Mo2' 76.26(6) . . ?
W1' P1' Mo2' 140.94(8) . . ?
O1' C1' Mo1' 174.3(6) . . ?
O2' C2' Mo1' 175.7(7) . . ?
O3' C3' Mo2' 176.8(8) . . ?
O4' C4' Mo2' 176.9(7) . . ?
O5' C5' W1' 175.2(6) . . ?
O6' C6' W1' 177.2(7) . . ?
O7' C7' W1' 175.6(6) . . ?
O8' C8' W1' 176.2(8) . . ?
O20' C20' W1' 178.9(6) . . ?
C14' C10' C11' 108.6(7) . . ?
C14' C10' Mo1' 74.4(5) . . ?
C11' C10' Mo1' 70.7(4) . . ?
C12' C11' C10' 107.9(8) . . ?
C12' C11' Mo1' 72.1(4) . . ?
C10' C11' Mo1' 73.4(4) . . ?
C11' C12' C13' 107.4(7) . . ?
C11' C12' Mo1' 72.1(4) . . ?
C13' C12' Mo1' 74.4(4) . . ?
C14' C13' C12' 108.6(7) . . ?
C14' C13' Mo1' 73.6(4) . . ?
C12' C13' Mo1' 69.9(4) . . ?
C10' C14' C13' 107.4(8) . . ?
C10' C14' Mo1' 70.8(4) . . ?
C13' C14' Mo1' 71.6(5) . . ?
C16' C15' C19' 108.2(8) . . ?
C16' C15' Mo2' 70.9(5) . . ?
C19' C15' Mo2' 71.8(5) . . ?
C17' C16' C15' 108.9(8) . . ?
C17' C16' Mo2' 71.2(5) . . ?
C15' C16' Mo2' 74.5(5) . . ?
C16' C17' C18' 108.0(8) . . ?
C16' C17' Mo2' 73.8(4) . . ?
C18' C17' Mo2' 72.6(4) . . ?
C19' C18' C17' 106.6(8) . . ?
C19' C18' Mo2' 73.8(4) . . ?
C17' C18' Mo2' 71.0(4) . . ?
C15' C19' C18' 108.3(8) . . ?
C15' C19' Mo2' 73.5(4) . . ?
C18' C19' Mo2' 71.0(4) . . ?

loop_
_geom_bond_atom_site_label_1
_geom_bond_atom_site_label_2
_geom_bond_distance
_geom_bond_site_symmetry_2
_geom_bond_publ_flag
W1 C7 1.973(8) . ?
W1 C6 2.011(7) . ?
W1 C5 2.048(8) . ?
W1 C8 2.056(8) . ?
W1 C9 2.059(8) . ?
W1 P1 2.528(2) . ?
Sb1 P1 2.401(2) . ?
Sb1 Mo2 2.762(2) . ?
Sb1 Mo1 2.8532(13) . ?
Mo1 C2 1.977(9) . ?
Mo1 C1 2.020(8) . ?
Mo1 C11 2.289(8) . ?
Mo1 C12 2.295(8) . ?
Mo1 C10 2.318(8) . ?
Mo1 C13 2.348(8) . ?
Mo1 C14 2.380(8) . ?
Mo1 P1 2.448(2) . ?
Mo1 Mo2 3.0588(12) . ?
Mo2 C4 1.986(9) . ?
Mo2 C3 1.991(8) . ?
Mo2 C17 2.271(8) . ?
Mo2 C18 2.305(7) . ?
Mo2 C16 2.310(7) . ?
Mo2 C19 2.363(7) . ?
Mo2 C15 2.376(7) . ?
Mo2 P1 2.524(2) . ?
C1 O1 1.137(9) . ?
O2 C2 1.136(10) . ?
O3 C3 1.143(9) . ?
C4 O4 1.148(10) . ?
C5 O5 1.134(9) . ?
C6 O6 1.154(9) . ?
O7 C7 1.175(10) . ?
C8 O8 1.112(10) . ?
C9 O9 1.135(10) . ?
C10 C14 1.379(12) . ?
C10 C11 1.426(13) . ?
C11 C12 1.423(12) . ?
C12 C13 1.402(12) . ?
C13 C14 1.432(12) . ?
C15 C16 1.407(11) . ?
C15 C19 1.420(11) . ?
C16 C17 1.419(12) . ?
C17 C18 1.415(13) . ?
C18 C19 1.411(11) . ?
W1' C7' 1.983(8) . ?
W1' C5' 2.021(8) . ?
W1' C6' 2.032(8) . ?
W1' C20' 2.048(8) . ?
W1' C8' 2.056(8) . ?
W1' P1' 2.518(2) . ?
Sb1' P1' 2.410(2) . ?
Sb1' Mo2' 2.7665(11) . ?
Sb1' Mo1' 2.865(2) . ?
Mo1' C2' 1.992(8) . ?
Mo1' C1' 1.994(7) . ?
Mo1' C12' 2.291(7) . ?
Mo1' C11' 2.291(8) . ?
Mo1' C10' 2.328(8) . ?
Mo1' C13' 2.349(8) . ?
Mo1' C14' 2.374(8) . ?
Mo1' P1' 2.432(2) . ?
Mo1' Mo2' 3.061(2) . ?
Mo2' C4' 1.977(8) . ?
Mo2' C3' 1.998(8) . ?
Mo2' C17' 2.291(7) . ?
Mo2' C18' 2.312(7) . ?
Mo2' C16' 2.323(8) . ?
Mo2' C19' 2.348(7) . ?
Mo2' C15' 2.370(8) . ?
Mo2' P1' 2.524(2) . ?
O1' C1' 1.141(9) . ?
O2' C2' 1.138(10) . ?
C3' O3' 1.144(10) . ?
O4' C4' 1.141(10) . ?
O5' C5' 1.149(9) . ?
C6' O6' 1.138(9) . ?
C7' O7' 1.153(9) . ?
C8' O8' 1.123(10) . ?
C20' O20' 1.147(10) . ?
C10' C14' 1.408(13) . ?
C10' C11' 1.424(12) . ?
C11' C12' 1.408(12) . ?
C12' C13' 1.426(12) . ?
C13' C14' 1.412(12) . ?
C15' C16' 1.398(13) . ?
C15' C19' 1.408(12) . ?
C16' C17' 1.387(14) . ?
C17' C18' 1.440(13) . ?
C18' C19' 1.410(12) . ?
